data_4002912
loop_
_publ_author_name
'Zhao, Jing'
'Hao, Shiqiang'
'Islam, Saiful M.'
'Chen, Haijie'
'Tan, Gangjian'
'Ma, Shulan'
'Wolverton, Christopher'
'Kanatzidis, Mercouri G.'

_publ_section_title
;
 Six Quaternary Chalcogenides of the Pavonite Homologous Series with
 Ultralow Lattice Thermal Conductivity
;
_journal_issue 9
_journal_name_full 'Chemistry of Materials'
_journal_page_first 3430
_journal_paper_doi 10.1021/acs.chemmater.9b00585
_journal_volume 31
_journal_year 2019
_chemical_formula_moiety '0.5(Ag4.71 Cd1.92 Sb13.05 Se24)'
_chemical_formula_sum 'Ag2.36 Cd0.96 Sb6.53 Se12'
_chemical_formula_weight 2103.88
_space_group_crystal_system monoclinic
_space_group_IT_number 12
_space_group_name_Hall '-C 2y'
_space_group_name_H-M_alt 'C 1 2/m 1'
_symmetry_space_group_name_Hall '-C 2y'
_symmetry_space_group_name_H-M 'C 1 2/m 1'
_atom_sites_solution_primary direct
_atom_sites_solution_secondary difmap
_audit_creation_date 2018-01-13
_audit_creation_method
;
Olex2 1.2
(compiled 2017.08.10 svn.r3458 for OlexSys, GUI svn.r5381)
;
_cell_angle_alpha 90.00
_cell_angle_beta 102.36
_cell_angle_gamma 90.00
_cell_formula_units_Z 2
_cell_length_a 13.547
_cell_length_b 4.087
_cell_length_c 20.706
_cell_measurement_reflns_used 2799
_cell_measurement_temperature 293(2)
_cell_measurement_theta_max 29.36
_cell_measurement_theta_min 3.02
_cell_volume 1119.849
_computing_molecular_graphics 'Olex2 (Dolomanov et al., 2009)'
_computing_publication_material 'Olex2 (Dolomanov et al., 2009)'
_computing_structure_refinement 'XL (Sheldrick, 2008)'
_computing_structure_solution 'SHELXS-97 (Sheldrick, 1990)'
_diffrn_ambient_temperature 293(2)
_diffrn_measured_fraction_theta_full 0.996
_diffrn_measured_fraction_theta_max 0.996
_diffrn_measurement_device_type 'STOE IPDS 2T'
_diffrn_radiation_monochromator graphite
_diffrn_radiation_type MoK\a
_diffrn_radiation_wavelength 0.71069
_diffrn_reflns_av_R_equivalents 0.0854
_diffrn_reflns_av_unetI/netI 0.0611
_diffrn_reflns_limit_h_max 18
_diffrn_reflns_limit_h_min -18
_diffrn_reflns_limit_k_max 5
_diffrn_reflns_limit_k_min -5
_diffrn_reflns_limit_l_max 28
_diffrn_reflns_limit_l_min -28
_diffrn_reflns_number 5376
_diffrn_reflns_theta_full 29.11
_diffrn_reflns_theta_max 29.11
_diffrn_reflns_theta_min 3.02
_diffrn_source 'fine-focus sealed tube'
_exptl_absorpt_coefficient_mu 30.129
_exptl_crystal_density_diffrn 6.239
_exptl_crystal_density_method 'not measured'
_exptl_crystal_description chunk
_exptl_crystal_F_000 1795
_refine_diff_density_max 2.402
_refine_diff_density_min -3.134
_refine_diff_density_rms 0.377
_refine_ls_extinction_method none
_refine_ls_goodness_of_fit_ref 1.035
_refine_ls_hydrogen_treatment undef
_refine_ls_matrix_type full
_refine_ls_number_parameters 71
_refine_ls_number_reflns 1712
_refine_ls_number_restraints 0
_refine_ls_restrained_S_all 1.035
_refine_ls_R_factor_all 0.0643
_refine_ls_R_factor_gt 0.0477
_refine_ls_shift/su_max 0.000
_refine_ls_shift/su_mean 0.000
_refine_ls_structure_factor_coef Fsqd
_refine_ls_weighting_details 'calc w=1/[\s^2^(Fo^2^)+(0.0628P)^2^+23.1731P] where P=(Fo^2^+2Fc^2^)/3'
_refine_ls_weighting_scheme calc
_refine_ls_wR_factor_gt 0.1248
_refine_ls_wR_factor_ref 0.1324
_reflns_number_gt 1343
_reflns_number_total 1712
_reflns_threshold_expression >2sigma(I)
_cod_data_source_file cm9b00585_si_007.cif
_cod_data_source_block jz1260c-collect-jana
_cod_depositor_comments 'Adding full bibliography for 4002910--4002915.cif.'
_cod_original_cell_volume 1119.8
_cod_database_code 4002912
_olex2_refinement_description
;
1. Shared sites
{Sb3, Cd3}
{Sb4, Ag4}
{Sb5, Ag5}
{Cd6, Ag6}
2. Uiso/Uaniso restraints and constraints
Uanis(Sb3) = Uanis(Cd3)
Uanis(Sb4) = Uanis(Ag4)
Uanis(Sb5) = Uanis(Ag5)
Uanis(Cd6) = Uanis(Ag6)
3. Others
 Sof(Ag4)=0.25*(1-FVAR(2))
 Sof(Sb4)=0.25*FVAR(2)
 Sof(Ag5)=0.5*(1-FVAR(3))
 Sof(Sb5)=0.5*FVAR(3)
 Fixed Sof: Sb3(0.32) Cd3(0.18) Ag6(0.15) Cd6(0.06)
;
_olex2_submission_special_instructions 'No special instructions were received'

loop_
_space_group_symop_id
_space_group_symop_operation_xyz
1 'x, y, z'
2 '-x, y, -z'
3 'x+1/2, y+1/2, z'
4 '-x+1/2, y+1/2, -z'
5 '-x, -y, -z'
6 'x, -y, z'
7 '-x+1/2, -y+1/2, -z'
8 'x+1/2, -y+1/2, z'

loop_
_atom_site_label
_atom_site_type_symbol
_atom_site_fract_x
_atom_site_fract_y
_atom_site_fract_z
_atom_site_U_iso_or_equiv
_atom_site_adp_type
_atom_site_occupancy
_atom_site_calc_flag
_atom_site_site_symmetry_order
_atom_site_refinement_flags_posn
_atom_site_refinement_flags_adp
_atom_site_refinement_flags_occupancy
Sb1 Sb 0.24874(5) 0.0000 0.08876(3) 0.03986(16) Uani 1 d 2 S T P
Sb2 Sb -0.10916(4) -1.0000 0.31788(2) 0.02712(12) Uani 1 d 2 S T P
Sb3 Sb 0.20024(4) 0.0000 0.41051(3) 0.03295(14) Uani 0.64 d 2 S T P
Cd3 Cd 0.20024(4) 0.0000 0.41051(3) 0.03295(14) Uani 0.36 d 2 S T P
Sb4 Sb 0.5000 0.0000 0.5000 0.0327(2) Uani 0.25(3) d 4 S T P
Ag4 Ag 0.5000 0.0000 0.5000 0.0327(2) Uani 0.75(3) d 4 S T P
Sb5 Sb 0.07605(5) -0.5000 0.23177(3) 0.03660(17) Uani 0.498(19) d 2 S T P
Ag5 Ag 0.07605(5) -0.5000 0.23177(3) 0.03660(17) Uani 0.502(19) d 2 S T P
Ag6 Ag 0.0000 -0.5000 0.0000 0.0496(4) Uani 0.60 d 4 S T P
Cd6 Cd 0.0000 -0.5000 0.0000 0.0496(4) Uani 0.24 d 4 S T P
Se1 Se 0.13572(5) 0.0000 -0.03010(3) 0.01868(15) Uani 1 d 2 S T P
Se2 Se 0.25111(6) 0.0000 0.28114(4) 0.02781(18) Uani 1 d 2 S T P
Se3 Se 0.84787(6) 0.0000 0.46087(4) 0.02666(18) Uani 1 d 2 S T P
Se4 Se 0.54981(6) 0.0000 0.37300(4) 0.02566(18) Uani 1 d 2 S T P
Se5 Se 0.11938(7) -0.5000 0.11374(4) 0.03846(19) Uani 1 d 2 S T P
Se6 Se -0.05841(6) -1.0000 0.20013(3) 0.02549(17) Uani 1 d 2 S T P

loop_
_atom_site_aniso_label
_atom_site_aniso_U_11
_atom_site_aniso_U_22
_atom_site_aniso_U_33
_atom_site_aniso_U_23
_atom_site_aniso_U_13
_atom_site_aniso_U_12
Sb1 0.0411(3) 0.0387(3) 0.0315(2) 0.000 -0.0109(2) 0.000
Sb2 0.0298(2) 0.0239(2) 0.0294(2) 0.000 0.01031(17) 0.000
Sb3 0.0299(3) 0.0259(3) 0.0423(3) 0.000 0.0061(2) 0.000
Cd3 0.0299(3) 0.0259(3) 0.0423(3) 0.000 0.0061(2) 0.000
Sb4 0.0339(4) 0.0293(4) 0.0348(4) 0.000 0.0073(3) 0.000
Ag4 0.0339(4) 0.0293(4) 0.0348(4) 0.000 0.0073(3) 0.000
Sb5 0.0403(3) 0.0250(3) 0.0430(3) 0.000 0.0056(2) 0.000
Ag5 0.0403(3) 0.0250(3) 0.0430(3) 0.000 0.0056(2) 0.000
Ag6 0.0362(6) 0.0446(7) 0.0631(7) 0.000 -0.0003(5) 0.000
Cd6 0.0362(6) 0.0446(7) 0.0631(7) 0.000 -0.0003(5) 0.000
Se1 0.0210(3) 0.0159(3) 0.0189(3) 0.000 0.0037(2) 0.000
Se2 0.0238(3) 0.0200(3) 0.0370(4) 0.000 0.0004(3) 0.000
Se3 0.0275(3) 0.0216(3) 0.0299(3) 0.000 0.0038(3) 0.000
Se4 0.0296(3) 0.0190(3) 0.0267(3) 0.000 0.0023(3) 0.000
Se5 0.0545(4) 0.0165(3) 0.0573(4) 0.000 0.0406(3) 0.000
Se6 0.0278(3) 0.0291(4) 0.0193(3) 0.000 0.0045(2) 0.000

loop_
_atom_type_symbol
_atom_type_description
_atom_type_scat_dispersion_real
_atom_type_scat_dispersion_imag
_atom_type_scat_source
Ag Ag -0.8971 1.1015 'International Tables Vol C Tables 4.2.6.8 and 6.1.1.4'
Cd Cd -0.8075 1.2024 'International Tables Vol C Tables 4.2.6.8 and 6.1.1.4'
Sb Sb -0.5866 1.5461 'International Tables Vol C Tables 4.2.6.8 and 6.1.1.4'
Se Se -0.0929 2.2259 'International Tables Vol C Tables 4.2.6.8 and 6.1.1.4'

loop_
_geom_angle_atom_site_label_1
_geom_angle_atom_site_label_2
_geom_angle_atom_site_label_3
_geom_angle
_geom_angle_site_symmetry_1
_geom_angle_site_symmetry_3
Se1 Sb1 Se1 82.47(2) . 7
Se1 Sb1 Se1 82.47(2) . 7_545
Se1 Sb1 Se1 86.38(3) 7 7_545
Se1 Sb1 Se5 84.86(3) . .
Se1 Sb1 Se5 84.86(3) . 1_565
Se5 Sb1 Se1 88.800(17) . 7_545
Se5 Sb1 Se1 166.93(3) . 7
Se5 Sb1 Se1 88.800(17) 1_565 7
Se5 Sb1 Se1 166.93(3) 1_565 7_545
Se5 Sb1 Se5 93.26(3) . 1_565
Se2 Sb2 Se2 94.69(3) 3_435 3_445
Se2 Sb2 Se4 89.697(15) 3_435 3_435
Se2 Sb2 Se4 89.697(15) 3_445 3_445
Se2 Sb2 Se4 173.23(3) 3_445 3_435
Se2 Sb2 Se4 173.23(3) 3_435 3_445
Se4 Sb2 Se4 85.49(2) 3_445 3_435
Se6 Sb2 Se2 92.49(2) . 3_445
Se6 Sb2 Se2 92.49(2) . 3_435
Se6 Sb2 Se4 92.47(2) . 3_445
Se6 Sb2 Se4 92.47(2) . 3_435
Se3 Sb3 Se2 179.40(3) 5_656 .
Se3 Sb3 Se2 92.88(2) 3_455 .
Se3 Sb3 Se2 92.88(2) 3_445 .
Se3 Sb3 Se3 86.70(2) 5_656 3_455
Se3 Sb3 Se3 89.87(3) 3_455 3_445
Se3 Sb3 Se3 86.70(2) 5_656 3_445
Se4 Sb3 Se2 92.60(2) 3_445 .
Se4 Sb3 Se2 92.60(2) 3_455 .
Se4 Sb3 Se3 87.83(2) 3_455 5_656
Se4 Sb3 Se3 174.51(3) 3_445 3_455
Se4 Sb3 Se3 87.83(2) 3_445 5_656
Se4 Sb3 Se3 174.51(3) 3_455 3_445
Se4 Sb3 Se3 89.465(15) 3_455 3_455
Se4 Sb3 Se3 89.465(15) 3_445 3_445
Se4 Sb3 Se4 90.68(3) 3_445 3_455
Se3 Sb4 Se3 90.09(2) 3_445 7_646
Se3 Sb4 Se3 180.0 3_445 7_656
Se3 Sb4 Se3 89.91(2) 7_656 7_646
Se3 Sb4 Se3 180.0 3_455 7_646
Se3 Sb4 Se3 90.09(2) 7_656 3_455
Se3 Sb4 Se3 89.91(2) 3_445 3_455
Se4 Sb4 Se3 87.893(19) 5_656 3_455
Se4 Sb4 Se3 87.893(19) . 7_646
Se4 Sb4 Se3 87.893(19) . 7_656
Se4 Sb4 Se3 92.107(19) . 3_455
Se4 Sb4 Se3 92.107(19) 5_656 7_656
Se4 Sb4 Se3 87.893(19) 5_656 3_445
Se4 Sb4 Se3 92.107(19) 5_656 7_646
Se4 Sb4 Se3 92.107(19) . 3_445
Se4 Sb4 Se4 180.0 5_656 .
Se5 Sb5 Se4 174.02(4) . 3_445
Se5 Sb5 Se6 92.71(3) . .
Se5 Sb5 Se6 92.71(3) . 1_565
Se6 Sb5 Se4 91.24(3) . 3_445
Se6 Sb5 Se4 91.24(3) 1_565 3_445
Se6 Sb5 Se6 97.28(3) . 1_565
Se1 Ag6 Se1 180.00(2) 5_545 .
Se1 Ag6 Se1 89.43(2) . 1_545
Se1 Ag6 Se1 180.00(2) 5 1_545
Se1 Ag6 Se1 89.43(2) 5_545 5
Se1 Ag6 Se1 90.57(2) . 5
Se1 Ag6 Se1 90.57(2) 5_545 1_545
Se5 Ag6 Se1 83.855(19) 5_545 5
Se5 Ag6 Se1 96.145(19) 5_545 1_545
Se5 Ag6 Se1 96.145(19) . 5
Se5 Ag6 Se1 96.145(19) . 5_545
Se5 Ag6 Se1 96.145(19) 5_545 .
Se5 Ag6 Se1 83.855(19) 5_545 5_545
Se5 Ag6 Se1 83.855(19) . 1_545
Se5 Ag6 Se1 83.855(19) . .
Se5 Ag6 Se5 180.00(5) . 5_545
Sb1 Se1 Sb1 97.53(2) . 7_545
Sb1 Se1 Sb1 86.38(3) 7 7_545
Sb1 Se1 Sb1 97.53(2) . 7
Sb1 Se1 Ag6 93.92(2) . 1_565
Sb1 Se1 Ag6 93.92(2) . .
Sb1 Se1 Cd6 93.92(2) . 1_565
Ag6 Se1 Sb1 168.50(3) 1_565 7_545
Ag6 Se1 Sb1 90.963(10) 1_565 7
Ag6 Se1 Sb1 168.50(3) . 7
Ag6 Se1 Sb1 90.963(10) . 7_545
Ag6 Se1 Ag6 89.43(2) . 1_565
Ag6 Se1 Cd6 89.43(2) . 1_565
Cd6 Se1 Sb1 168.50(3) 1_565 7_545
Cd6 Se1 Sb1 90.963(10) 1_565 7
Cd6 Se1 Ag6 0.0 1_565 1_565
Sb2 Se2 Sb2 94.69(3) 3_565 3
Sb2 Se2 Sb3 91.70(2) 3_565 .
Sb2 Se2 Sb3 91.70(2) 3 .
Sb3 Se3 Sb3 89.87(3) 3_545 3
Sb3 Se3 Sb3 93.30(2) 5_656 3_545
Sb3 Se3 Sb3 93.30(2) 5_656 3
Sb3 Se3 Cd3 89.87(3) 3_545 3
Sb3 Se3 Cd3 0.00(3) 3 3
Sb3 Se3 Cd3 93.30(2) 5_656 3_545
Sb3 Se3 Cd3 93.30(2) 5_656 3
Sb3 Se3 Sb4 91.705(19) 5_656 3_545
Sb3 Se3 Sb4 91.705(19) 5_656 3
Sb3 Se3 Ag4 91.705(19) 5_656 3
Sb3 Se3 Ag4 91.705(19) 5_656 3_545
Cd3 Se3 Sb3 93.30(2) 5_656 3_545
Cd3 Se3 Sb3 0.000(19) 3_545 3_545
Cd3 Se3 Sb3 93.30(2) 5_656 3
Cd3 Se3 Sb3 89.87(3) 3_545 3
Cd3 Se3 Sb3 0.00(2) 5_656 5_656
Cd3 Se3 Cd3 93.30(2) 5_656 3
Cd3 Se3 Cd3 89.87(3) 3_545 3
Cd3 Se3 Cd3 93.30(2) 5_656 3_545
Cd3 Se3 Sb4 91.705(19) 5_656 3
Cd3 Se3 Sb4 91.705(19) 5_656 3_545
Cd3 Se3 Ag4 91.705(19) 5_656 3_545
Cd3 Se3 Ag4 91.705(19) 5_656 3
Sb4 Se3 Sb3 174.99(3) 3 3_545
Sb4 Se3 Sb3 89.890(8) 3 3
Sb4 Se3 Sb3 89.890(8) 3_545 3_545
Sb4 Se3 Sb3 174.99(3) 3_545 3
Sb4 Se3 Cd3 89.890(8) 3 3
Sb4 Se3 Cd3 89.890(8) 3_545 3_545
Sb4 Se3 Cd3 174.99(3) 3_545 3
Sb4 Se3 Cd3 174.99(3) 3 3_545
Sb4 Se3 Sb4 89.91(2) 3 3_545
Sb4 Se3 Ag4 89.91(2) 3 3_545
Ag4 Se3 Sb3 174.99(3) 3_545 3
Ag4 Se3 Sb3 89.890(8) 3 3
Ag4 Se3 Sb3 174.99(3) 3 3_545
Ag4 Se3 Sb3 89.890(8) 3_545 3_545
Ag4 Se3 Cd3 89.890(8) 3_545 3_545
Ag4 Se3 Cd3 89.890(8) 3 3
Ag4 Se3 Cd3 174.99(3) 3 3_545
Ag4 Se3 Cd3 174.99(3) 3_545 3
Ag4 Se3 Sb4 89.91(2) 3 3_545
Ag4 Se3 Sb4 0.0 3_545 3_545
Ag4 Se3 Sb4 0.0 3 3
Ag4 Se3 Ag4 89.91(2) 3 3_545
Sb2 Se4 Sb2 85.49(2) 3 3_565
Sb2 Se4 Sb5 81.71(2) 3 3
Sb2 Se4 Sb5 81.71(2) 3_565 3
Sb2 Se4 Ag5 81.71(2) 3_565 3
Sb2 Se4 Ag5 81.71(2) 3 3
Sb3 Se4 Sb2 91.613(10) 3 3_565
Sb3 Se4 Sb2 91.613(10) 3_545 3
Sb3 Se4 Sb2 173.55(3) 3_545 3_565
Sb3 Se4 Sb2 173.55(3) 3 3
Sb3 Se4 Sb3 90.68(3) 3 3_545
Sb3 Se4 Cd3 90.68(3) 3 3_545
Sb3 Se4 Sb5 92.18(3) 3 3
Sb3 Se4 Sb5 92.18(3) 3_545 3
Sb3 Se4 Ag5 92.18(3) 3_545 3
Sb3 Se4 Ag5 92.18(3) 3 3
Cd3 Se4 Sb2 173.55(3) 3 3
Cd3 Se4 Sb2 173.55(3) 3_545 3_565
Cd3 Se4 Sb2 91.613(10) 3 3_565
Cd3 Se4 Sb2 91.613(10) 3_545 3
Cd3 Se4 Sb3 0.00(3) 3 3
Cd3 Se4 Sb3 0.00(2) 3_545 3_545
Cd3 Se4 Sb3 90.68(3) 3 3_545
Cd3 Se4 Cd3 90.68(3) 3 3_545
Cd3 Se4 Sb5 92.18(3) 3_545 3
Cd3 Se4 Sb5 92.18(3) 3 3
Cd3 Se4 Ag5 92.18(3) 3_545 3
Cd3 Se4 Ag5 92.18(3) 3 3
Sb4 Se4 Sb2 93.34(2) . 3_565
Sb4 Se4 Sb2 93.34(2) . 3
Sb4 Se4 Sb3 92.57(2) . 3
Sb4 Se4 Sb3 92.57(2) . 3_545
Sb4 Se4 Cd3 92.57(2) . 3
Sb4 Se4 Cd3 92.57(2) . 3_545
Sb4 Se4 Sb5 173.23(3) . 3
Sb4 Se4 Ag5 173.23(3) . 3
Ag5 Se4 Sb5 0.000(3) 3 3
Sb1 Se5 Sb1 93.26(3) . 1_545
Sb5 Se5 Sb1 116.26(3) . .
Sb5 Se5 Sb1 116.26(3) . 1_545
Ag6 Se5 Sb1 97.29(3) . 1_545
Ag6 Se5 Sb1 97.29(3) . .
Ag6 Se5 Sb5 129.24(4) . .
Sb2 Se6 Sb5 94.02(2) . 1_545
Sb2 Se6 Sb5 94.02(2) . .
Sb2 Se6 Ag5 94.02(2) . 1_545
Sb5 Se6 Sb5 97.28(3) . 1_545
Sb5 Se6 Ag5 97.28(3) . 1_545
Ag5 Se6 Sb5 0.0 1_545 1_545

loop_
_geom_bond_atom_site_label_1
_geom_bond_atom_site_label_2
_geom_bond_distance
_geom_bond_site_symmetry_2
Sb1 Se1 2.6053(8) .
Sb1 Se1 2.9857(7) 7
Sb1 Se1 2.9857(7) 7_545
Sb1 Se5 2.8111(8) .
Sb1 Se5 2.8111(8) 1_565
Sb2 Se2 2.7787(6) 3_445
Sb2 Se2 2.7787(6) 3_435
Sb2 Se4 3.0107(7) 3_445
Sb2 Se4 3.0107(7) 3_435
Sb2 Se6 2.6710(9) .
Sb3 Se2 2.9051(11) .
Sb3 Se3 2.8932(7) 3_455
Sb3 Se3 2.8741(10) 5_656
Sb3 Se3 2.8932(7) 3_445
Sb3 Se4 2.8730(7) 3_445
Sb3 Se4 2.8730(7) 3_455
Sb4 Se3 2.8922(5) 3_455
Sb4 Se3 2.8922(5) 3_445
Sb4 Se3 2.8922(5) 7_656
Sb4 Se3 2.8922(5) 7_646
Sb4 Se4 2.8513(8) .
Sb4 Se4 2.8513(8) 5_656
Sb5 Se4 3.0204(10) 3_445
Sb5 Se5 2.6327(11) .
Sb5 Se6 2.7225(7) .
Sb5 Se6 2.7225(7) 1_565
Ag6 Se1 2.9044(5) 5_545
Ag6 Se1 2.9044(5) 1_545
Ag6 Se1 2.9044(5) 5
Ag6 Se1 2.9044(5) .
Ag6 Se5 2.5556(9) 5_545
Ag6 Se5 2.5556(9) .
Se1 Sb1 2.9857(7) 7
Se1 Sb1 2.9857(7) 7_545
Se1 Ag6 2.9044(5) 1_565
Se1 Cd6 2.9044(5) 1_565
Se2 Sb2 2.7787(6) 3
Se2 Sb2 2.7787(6) 3_565
Se3 Sb3 2.8741(10) 5_656
Se3 Sb3 2.8932(7) 3
Se3 Sb3 2.8932(7) 3_545
Se3 Cd3 2.8741(10) 5_656
Se3 Cd3 2.8932(7) 3
Se3 Cd3 2.8932(7) 3_545
Se3 Sb4 2.8922(5) 3_545
Se3 Sb4 2.8922(5) 3
Se3 Ag4 2.8922(5) 3
Se3 Ag4 2.8922(5) 3_545
Se4 Sb2 3.0107(7) 3
Se4 Sb2 3.0107(7) 3_565
Se4 Sb3 2.8731(7) 3
Se4 Sb3 2.8730(7) 3_545
Se4 Cd3 2.8730(7) 3_545
Se4 Cd3 2.8731(7) 3
Se4 Sb5 3.0204(10) 3
Se4 Ag5 3.0204(10) 3
Se5 Sb1 2.8111(8) 1_545
Se6 Sb5 2.7225(7) 1_545
Se6 Ag5 2.7225(7) 1_545
